data_3000530
loop_
_publ_author_name
'Morgan Redington'

_journal_name_full 'To be published in Chemistry of Materials'
_chemical_formula_sum 'Ca H19 Li2'
_space_group_name_Hall '-P 1'
_space_group_name_H-M_alt 'P -1'
_cell_angle_alpha 97.6721634520
_cell_angle_beta 102.0563652552
_cell_angle_gamma 90.8499555102
_cell_length_a 3.0425759362
_cell_length_b 4.7144674481
_cell_length_c 6.0906114062
_cell_volume 84.590
_cod_database_code 3000530
_cod_hold_until_date 2024-11-17
_cod_depositor_requested_release_date 2024-11-17

loop_
_atom_site_label
_atom_site_fract_x
_atom_site_fract_y
_atom_site_fract_z
? ? ? ?
